data_1515972
loop_
_publ_author_name
'Lloyd, Gareth O.'
'Steed, Jonathan W.'

_publ_section_title
;
 Anion tuning of the rheology, morphology and gelation of a low molecular
 weight salt hydrogelator
;
_journal_issue 1
_journal_name_full 'Soft Matter'
_journal_page_first 75
_journal_paper_doi 10.1039/c0sm00594k
_journal_volume 7
_journal_year 2011
_chemical_formula_sum 'C11 H14 B F4 N5 O4'
_chemical_formula_weight 367.08
_chemical_name_systematic
;
(3.10H+)(BF4).H2O
;
_space_group_IT_number 2
_symmetry_space_group_name_Hall '-P 1'
_symmetry_space_group_name_H-M 'P -1'
_atom_sites_solution_hydrogens geom
_atom_sites_solution_primary direct
_atom_sites_solution_secondary difmap
_audit_creation_method SHELXL-97
_cell_angle_alpha 94.481(2)
_cell_angle_beta 104.643(2)
_cell_angle_gamma 110.579(2)
_cell_formula_units_Z 2
_cell_length_a 7.7509(4)
_cell_length_b 8.2203(5)
_cell_length_c 13.2848(7)
_cell_measurement_temperature 120(2)
_cell_volume 753.55(7)
_computing_structure_refinement 'SHELXL-97 (Sheldrick, 1997)'
_computing_structure_solution 'SHELXS-97 (Sheldrick, 1990)'
_diffrn_ambient_temperature 120(2)
_diffrn_measured_fraction_theta_full 0.998
_diffrn_measured_fraction_theta_max 0.998
_diffrn_radiation_monochromator graphite
_diffrn_radiation_source 'fine-focus sealed tube'
_diffrn_radiation_type MoK\a
_diffrn_radiation_wavelength 0.71073
_diffrn_reflns_av_R_equivalents 0.0481
_diffrn_reflns_av_sigmaI/netI 0.0752
_diffrn_reflns_limit_h_max 11
_diffrn_reflns_limit_h_min -11
_diffrn_reflns_limit_k_max 11
_diffrn_reflns_limit_k_min -11
_diffrn_reflns_limit_l_max 18
_diffrn_reflns_limit_l_min -18
_diffrn_reflns_number 12989
_diffrn_reflns_theta_full 30.53
_diffrn_reflns_theta_max 30.53
_diffrn_reflns_theta_min 1.61
_exptl_absorpt_coefficient_mu 0.153
_exptl_absorpt_correction_T_max 0.9804
_exptl_absorpt_correction_T_min 0.9541
_exptl_crystal_density_diffrn 1.618
_exptl_crystal_density_method 'not measured'
_exptl_crystal_F_000 376
_exptl_crystal_size_max 0.31
_exptl_crystal_size_mid 0.21
_exptl_crystal_size_min 0.13
_refine_diff_density_max 0.444
_refine_diff_density_min -0.349
_refine_diff_density_rms 0.078
_refine_ls_extinction_method none
_refine_ls_goodness_of_fit_ref 1.025
_refine_ls_hydrogen_treatment mixed
_refine_ls_matrix_type full
_refine_ls_number_parameters 235
_refine_ls_number_reflns 4594
_refine_ls_number_restraints 2
_refine_ls_restrained_S_all 1.025
_refine_ls_R_factor_all 0.0945
_refine_ls_R_factor_gt 0.0585
_refine_ls_shift/su_max 0.000
_refine_ls_shift/su_mean 0.000
_refine_ls_structure_factor_coef Fsqd
_refine_ls_weighting_details 'calc w=1/[\s^2^(Fo^2^)+(0.0622P)^2^+0.3504P] where P=(Fo^2^+2Fc^2^)/3'
_refine_ls_weighting_scheme calc
_refine_ls_wR_factor_gt 0.1402
_refine_ls_wR_factor_ref 0.1671
_reflns_number_gt 2963
_reflns_number_total 4594
_reflns_threshold_expression >2sigma(I)
_cod_data_source_file c0sm00594k.txt
_cod_data_source_block z:\xraydata\gareth\09srv289\work\srv289m
_cod_original_cell_volume 753.54(7)
_cod_database_code 1515972

loop_
_symmetry_equiv_pos_as_xyz
'x, y, z'
'-x, -y, -z'

loop_
_atom_site_label
_atom_site_type_symbol
_atom_site_fract_x
_atom_site_fract_y
_atom_site_fract_z
_atom_site_U_iso_or_equiv
_atom_site_adp_type
_atom_site_occupancy
_atom_site_symmetry_multiplicity
_atom_site_calc_flag
_atom_site_refinement_flags
F1 F 0.57932(17) 0.25215(15) 0.28143(10) 0.0350(3) Uani 1 1 d .
O1 O 0.13502(19) 0.69185(17) 0.29029(11) 0.0271(3) Uani 1 1 d .
N1 N 0.0944(2) 0.8428(2) 0.57073(12) 0.0253(3) Uani 1 1 d .
H1N H 0.0197 0.7634 0.5983 0.030 Uiso 1 1 calc R
C1 C 0.2096(3) 1.0762(3) 0.72665(15) 0.0292(4) Uani 1 1 d .
H1A H 0.1032 0.9911 0.7457 0.044 Uiso 1 1 calc R
H1B H 0.1957 1.1903 0.7287 0.044 Uiso 1 1 calc R
H1C H 0.3329 1.0908 0.7771 0.044 Uiso 1 1 calc R
B1 B 0.6336(3) 0.4083(3) 0.35281(17) 0.0264(4) Uani 1 1 d .
H1W H 0.151(5) 0.483(2) 0.329(3) 0.086(11) Uiso 1 1 d D
F2 F 0.83179(16) 0.48046(15) 0.39809(11) 0.0368(3) Uani 1 1 d .
O2 O 0.2330(3) 0.2611(2) 0.10864(12) 0.0391(4) Uani 1 1 d .
N2 N 0.1152(2) 0.8143(2) 0.47385(12) 0.0247(3) Uani 1 1 d .
H2N H 0.0569 0.7138 0.4283 0.030 Uiso 1 1 calc R
C2 C 0.2048(3) 1.0100(2) 0.61820(15) 0.0249(4) Uani 1 1 d .
H2W H 0.2879(10) 0.406(5) 0.377(3) 0.085(11) Uiso 1 1 d D
F3 F 0.5431(2) 0.3634(2) 0.43119(11) 0.0499(4) Uani 1 1 d .
O3 O 0.2316(3) 0.2279(2) -0.05349(13) 0.0540(5) Uani 1 1 d .
N3 N 0.2873(2) 0.9835(2) 0.36593(12) 0.0247(3) Uani 1 1 d .
H3N H 0.3565 1.0899 0.3583 0.030 Uiso 1 1 calc R
C3 C 0.3007(3) 1.0918(2) 0.54923(15) 0.0256(4) Uani 1 1 d .
H3 H 0.3901 1.2106 0.5615 0.031 Uiso 1 1 calc R
F4 F 0.5740(2) 0.52818(17) 0.30346(12) 0.0505(4) Uani 1 1 d .
O4 O 0.1532(2) 0.3739(2) 0.34644(13) 0.0352(4) Uani 1 1 d D
N4 N 0.2936(2) 0.8905(2) 0.20006(13) 0.0264(3) Uani 1 1 d .
H4N H 0.3533 1.0041 0.2018 0.032 Uiso 1 1 calc R
C4 C 0.2393(2) 0.9644(2) 0.45861(14) 0.0224(4) Uani 1 1 d .
N5 N 0.2372(2) 0.3168(2) 0.02615(13) 0.0290(4) Uani 1 1 d .
C5 C 0.2317(3) 0.8427(2) 0.28421(15) 0.0236(4) Uani 1 1 d .
C6 C 0.2696(3) 0.7713(2) 0.10931(15) 0.0236(4) Uani 1 1 d .
C7 C 0.2627(3) 0.6006(2) 0.11408(15) 0.0240(4) Uani 1 1 d .
H7 H 0.2678 0.5558 0.1781 0.029 Uiso 1 1 calc R
C8 C 0.2483(3) 0.4987(2) 0.02212(15) 0.0247(4) Uani 1 1 d .
C9 C 0.2445(3) 0.5575(3) -0.07241(16) 0.0319(4) Uani 1 1 d .
H9 H 0.2361 0.4837 -0.1336 0.038 Uiso 1 1 calc R
C10 C 0.2535(3) 0.7289(3) -0.07485(17) 0.0360(5) Uani 1 1 d .
H10 H 0.2515 0.7737 -0.1387 0.043 Uiso 1 1 calc R
C11 C 0.2653(3) 0.8355(3) 0.01504(16) 0.0300(4) Uani 1 1 d .
H11 H 0.2705 0.9522 0.0123 0.036 Uiso 1 1 calc R

loop_
_atom_site_aniso_label
_atom_site_aniso_U_11
_atom_site_aniso_U_22
_atom_site_aniso_U_33
_atom_site_aniso_U_23
_atom_site_aniso_U_13
_atom_site_aniso_U_12
F1 0.0355(6) 0.0229(6) 0.0398(7) -0.0021(5) 0.0078(5) 0.0075(5)
O1 0.0307(7) 0.0183(6) 0.0301(7) 0.0026(5) 0.0110(6) 0.0059(5)
N1 0.0267(8) 0.0230(7) 0.0263(8) 0.0038(6) 0.0090(6) 0.0093(6)
C1 0.0308(10) 0.0284(9) 0.0264(9) 0.0013(7) 0.0067(8) 0.0111(8)
B1 0.0251(10) 0.0198(9) 0.0298(11) 0.0012(8) 0.0065(8) 0.0051(8)
F2 0.0240(6) 0.0245(6) 0.0521(8) -0.0016(5) 0.0075(5) 0.0026(5)
O2 0.0618(10) 0.0279(7) 0.0307(8) 0.0065(6) 0.0136(7) 0.0210(7)
N2 0.0255(7) 0.0202(7) 0.0267(8) 0.0004(6) 0.0084(6) 0.0073(6)
C2 0.0234(8) 0.0230(8) 0.0268(9) 0.0002(7) 0.0040(7) 0.0107(7)
F3 0.0438(8) 0.0525(9) 0.0452(8) 0.0021(6) 0.0257(7) 0.0017(7)
O3 0.1021(16) 0.0347(9) 0.0372(9) 0.0020(7) 0.0273(10) 0.0367(10)
N3 0.0266(7) 0.0177(7) 0.0274(8) 0.0008(6) 0.0101(6) 0.0050(6)
C3 0.0233(8) 0.0209(8) 0.0282(9) -0.0011(7) 0.0049(7) 0.0064(7)
F4 0.0569(9) 0.0281(7) 0.0548(9) 0.0012(6) -0.0067(7) 0.0204(6)
O4 0.0351(8) 0.0294(8) 0.0458(9) 0.0100(7) 0.0195(7) 0.0124(6)
N4 0.0314(8) 0.0174(7) 0.0292(8) 0.0016(6) 0.0132(7) 0.0057(6)
C4 0.0210(8) 0.0197(8) 0.0260(9) 0.0012(7) 0.0064(7) 0.0084(7)
N5 0.0343(9) 0.0242(8) 0.0275(8) -0.0002(6) 0.0074(7) 0.0122(7)
C5 0.0217(8) 0.0201(8) 0.0284(9) 0.0015(7) 0.0064(7) 0.0087(7)
C6 0.0218(8) 0.0205(8) 0.0264(9) -0.0007(7) 0.0079(7) 0.0062(7)
C7 0.0241(8) 0.0217(8) 0.0245(9) 0.0024(7) 0.0059(7) 0.0080(7)
C8 0.0252(9) 0.0203(8) 0.0265(9) 0.0012(7) 0.0058(7) 0.0084(7)
C9 0.0416(11) 0.0299(10) 0.0254(9) 0.0016(8) 0.0110(8) 0.0151(9)
C10 0.0502(13) 0.0321(10) 0.0285(10) 0.0085(8) 0.0138(9) 0.0169(10)
C11 0.0380(10) 0.0222(9) 0.0318(10) 0.0065(7) 0.0119(8) 0.0128(8)

loop_
_atom_type_symbol
_atom_type_description
_atom_type_scat_dispersion_real
_atom_type_scat_dispersion_imag
_atom_type_scat_source
C C 0.0033 0.0016 'International Tables Vol C Tables 4.2.6.8 and 6.1.1.4'
H H 0.0000 0.0000 'International Tables Vol C Tables 4.2.6.8 and 6.1.1.4'
B B 0.0013 0.0007 'International Tables Vol C Tables 4.2.6.8 and 6.1.1.4'
N N 0.0061 0.0033 'International Tables Vol C Tables 4.2.6.8 and 6.1.1.4'
O O 0.0106 0.0060 'International Tables Vol C Tables 4.2.6.8 and 6.1.1.4'
F F 0.0171 0.0103 'International Tables Vol C Tables 4.2.6.8 and 6.1.1.4'

loop_
_geom_angle_atom_site_label_1
_geom_angle_atom_site_label_2
_geom_angle_atom_site_label_3
_geom_angle
C2 N1 N2 109.45(16)
C2 N1 H1N 125.3
N2 N1 H1N 125.3
C2 C1 H1A 109.5
C2 C1 H1B 109.5
H1A C1 H1B 109.5
C2 C1 H1C 109.5
H1A C1 H1C 109.5
H1B C1 H1C 109.5
F4 B1 F2 109.91(16)
F4 B1 F1 110.93(17)
F2 B1 F1 110.03(16)
F4 B1 F3 109.23(18)
F2 B1 F3 109.72(17)
F1 B1 F3 106.97(16)
C4 N2 N1 108.66(15)
C4 N2 H2N 125.7
N1 N2 H2N 125.7
N1 C2 C3 107.73(16)
N1 C2 C1 120.50(18)
C3 C2 C1 131.77(17)
C4 N3 C5 122.98(16)
C4 N3 H3N 118.5
C5 N3 H3N 118.5
C2 C3 C4 106.07(16)
C2 C3 H3 127.0
C4 C3 H3 127.0
H1W O4 H2W 101(3)
C5 N4 C6 125.10(16)
C5 N4 H4N 117.4
C6 N4 H4N 117.4
N2 C4 N3 123.78(16)
N2 C4 C3 108.08(16)
N3 C4 C3 128.10(17)
O3 N5 O2 122.89(17)
O3 N5 C8 118.27(17)
O2 N5 C8 118.83(16)
O1 C5 N4 125.17(17)
O1 C5 N3 121.37(17)
N4 C5 N3 113.46(16)
C7 C6 C11 120.34(17)
C7 C6 N4 122.27(17)
C11 C6 N4 117.26(16)
C8 C7 C6 117.48(17)
C8 C7 H7 121.3
C6 C7 H7 121.3
C9 C8 C7 123.89(17)
C9 C8 N5 118.37(17)
C7 C8 N5 117.74(17)
C8 C9 C10 117.51(18)
C8 C9 H9 121.2
C10 C9 H9 121.2
C11 C10 C9 120.74(19)
C11 C10 H10 119.6
C9 C10 H10 119.6
C10 C11 C6 120.02(18)
C10 C11 H11 120.0
C6 C11 H11 120.0

loop_
_geom_bond_atom_site_label_1
_geom_bond_atom_site_label_2
_geom_bond_distance
F1 B1 1.397(2)
O1 C5 1.224(2)
N1 C2 1.336(2)
N1 N2 1.350(2)
N1 H1N 0.8800
C1 C2 1.486(3)
C1 H1A 0.9800
C1 H1B 0.9800
C1 H1C 0.9800
B1 F4 1.372(3)
B1 F2 1.382(2)
B1 F3 1.400(3)
O2 N5 1.224(2)
N2 C4 1.338(2)
N2 H2N 0.8800
C2 C3 1.391(3)
O3 N5 1.220(2)
N3 C4 1.378(2)
N3 C5 1.386(2)
N3 H3N 0.8800
C3 C4 1.391(2)
C3 H3 0.9500
O4 H1W 0.949(2)
O4 H2W 0.950(2)
N4 C5 1.357(2)
N4 C6 1.422(2)
N4 H4N 0.8800
N5 C8 1.473(2)
C6 C7 1.393(3)
C6 C11 1.393(3)
C7 C8 1.383(3)
C7 H7 0.9500
C8 C9 1.378(3)
C9 C10 1.389(3)
C9 H9 0.9500
C10 C11 1.388(3)
C10 H10 0.9500
C11 H11 0.9500

loop_
_geom_torsion_atom_site_label_1
_geom_torsion_atom_site_label_2
_geom_torsion_atom_site_label_3
_geom_torsion_atom_site_label_4
_geom_torsion
C2 N1 N2 C4 -0.2(2)
N2 N1 C2 C3 -0.3(2)
N2 N1 C2 C1 -179.68(16)
N1 C2 C3 C4 0.6(2)
C1 C2 C3 C4 179.94(19)
N1 N2 C4 N3 -177.35(16)
N1 N2 C4 C3 0.6(2)
C5 N3 C4 N2 -8.8(3)
C5 N3 C4 C3 173.64(17)
C2 C3 C4 N2 -0.8(2)
C2 C3 C4 N3 177.08(17)
C6 N4 C5 O1 -5.4(3)
C6 N4 C5 N3 175.00(16)
C4 N3 C5 O1 0.2(3)
C4 N3 C5 N4 179.80(16)
C5 N4 C6 C7 -30.1(3)
C5 N4 C6 C11 153.96(18)
C11 C6 C7 C8 -1.1(3)
N4 C6 C7 C8 -176.95(17)
C6 C7 C8 C9 1.4(3)
C6 C7 C8 N5 -178.87(16)
O3 N5 C8 C9 2.4(3)
O2 N5 C8 C9 -177.24(18)
O3 N5 C8 C7 -177.36(19)
O2 N5 C8 C7 3.0(3)
C7 C8 C9 C10 -0.8(3)
N5 C8 C9 C10 179.48(18)
C8 C9 C10 C11 -0.1(3)
C9 C10 C11 C6 0.4(3)
C7 C6 C11 C10 0.2(3)
N4 C6 C11 C10 176.27(18)
